data_7224264
loop_
_publ_author_name
'Boldog, Ishtvan'
'Bereciartua, Pablo J.'
'Bul\'anek, Roman'
'Ku\<cer\'akov\'a, Monika'
'Tomandlov\'a, Mark\'eta'
'Du\<sek, Michal'
'Mach\'a\<cek, Jan'
'De Vos, Dirk'
'Ba\<se, Tom\'a\<s'

_publ_section_title
;
 10-Vertex closo-carborane: a unique ligand platform for porous
 coordination polymers
;
_journal_issue 12
_journal_name_full CrystEngComm
_journal_page_first 2036
_journal_paper_doi 10.1039/C5CE02501J
_journal_volume 18
_journal_year 2016
_chemical_formula_moiety 'C11 H16 B16 Cu2 O11.4'
_chemical_formula_sum 'C11 H16 B16 Cu2 O11.4'
_chemical_formula_weight 630.7
_chemical_name_systematic ' ?'
_space_group_IT_number 109
_symmetry_cell_setting tetragonal
_symmetry_Int_Tables_number 109
_symmetry_space_group_name_Hall 'I 4bw -2'
_symmetry_space_group_name_H-M 'I 41 m d'
_audit_update_record
;
2015-12-01 deposited with the CCDC.
2016-02-16 downloaded from the CCDC.
;
_cell_angle_alpha 90
_cell_angle_beta 90
_cell_angle_gamma 90
_cell_formula_units_Z 8
_cell_length_a 31.1622(12)
_cell_length_b 31.1622(12)
_cell_length_c 11.1615(5)
_cell_measurement_reflns_used 5177
_cell_measurement_temperature 299.0(10)
_cell_measurement_theta_max 66.92
_cell_measurement_theta_min 2.8
_cell_volume 10838.7(8)
_computing_cell_refinement
;
CrysAlisPro, Agilent Technologies,
Version 1.171.36.28 (release 01-02-2013 CrysAlis171 .NET)
(compiled Feb  1 2013,16:14:44)
;
_computing_data_collection
;
CrysAlisPro, Agilent Technologies,
Version 1.171.36.28 (release 01-02-2013 CrysAlis171 .NET)
(compiled Feb  1 2013,16:14:44)
;
_computing_data_reduction
;
CrysAlisPro, Agilent Technologies,
Version 1.171.36.28 (release 01-02-2013 CrysAlis171 .NET)
(compiled Feb  1 2013,16:14:44)
;
_diffrn_ambient_temperature 299
_diffrn_detector_area_resol_mean 10.3784
_diffrn_measured_fraction_theta_full 0.98
_diffrn_measured_fraction_theta_max 0.97
_diffrn_measurement_device 'four-cycle diffractometer'
_diffrn_measurement_device_type 'Xcalibur, Atlas, Gemini ultra'
_diffrn_measurement_method '\w scans'
_diffrn_radiation_monochromator mirror
_diffrn_radiation_probe x-ray
_diffrn_radiation_source 'Enhance Ultra (Cu) X-ray Source'
_diffrn_radiation_type 'Cu K\a'
_diffrn_radiation_wavelength 1.5418
_diffrn_reflns_av_R_equivalents 0.0398
_diffrn_reflns_av_unetI/netI 0.0572
_diffrn_reflns_limit_h_max 26
_diffrn_reflns_limit_h_min -37
_diffrn_reflns_limit_k_max 22
_diffrn_reflns_limit_k_min -36
_diffrn_reflns_limit_l_max 13
_diffrn_reflns_limit_l_min -12
_diffrn_reflns_number 14479
_diffrn_reflns_reduction_process
;
Integration of the CCD images was done by program CrysAlisPro
(Agilent Technologies, 2010). The same program was used for indexing of the
crystal shape and absorption correction.
;
_diffrn_reflns_theta_full 65.82
_diffrn_reflns_theta_max 67.01
_diffrn_reflns_theta_min 2.84
_exptl_absorpt_coefficient_mu 1.186
_exptl_absorpt_correction_T_max 1
_exptl_absorpt_correction_T_min 0.692
_exptl_absorpt_correction_type multi-scan
_exptl_absorpt_process_details
;
CrysAlisPro, Agilent Technologies,
Version 1.171.36.28 (release 01-02-2013 CrysAlis171 .NET)
(compiled Feb  1 2013,16:14:44)
Empirical absorption correction using spherical harmonics,
 implemented in SCALE3 ABSPACK scaling algorithm.
;
_exptl_crystal_colour blue
_exptl_crystal_density_diffrn 0.773
_exptl_crystal_description 'polygon shape'
_exptl_crystal_F_000 2490
_exptl_crystal_size_max 0.2501
_exptl_crystal_size_mid 0.2336
_exptl_crystal_size_min 0.2217
_refine_diff_density_max 0.97
_refine_diff_density_min -0.72
_refine_ls_abs_structure_details '  2173 of Friedel pairs used in the refinement'
_refine_ls_extinction_method none
_refine_ls_goodness_of_fit_gt 4.53
_refine_ls_goodness_of_fit_ref 4.16
_refine_ls_hydrogen_treatment constr
_refine_ls_number_constraints 33
_refine_ls_number_parameters 203
_refine_ls_number_reflns 4752
_refine_ls_number_restraints 0
_refine_ls_R_factor_all 0.1049
_refine_ls_R_factor_gt 0.0928
_refine_ls_shift/su_max 0.0300
_refine_ls_shift/su_mean 0.0044
_refine_ls_structure_factor_coef F
_refine_ls_weighting_details w=1/(\s^2^(F)+0.0001F^2^)
_refine_ls_weighting_scheme sigma
_refine_ls_wR_factor_gt 0.1924
_refine_ls_wR_factor_ref 0.1945
_reflns_number_gt 3944
_reflns_number_total 4752
_reflns_threshold_expression I>3\s(I)
_cod_data_source_file c5ce02501j2.cif
_cod_data_source_block I
_cod_depositor_comments
;
The following automatic conversions were performed:

'_diffrn_radiation_probe' value 'X-ray' changed to 'x-ray' according
to
/usr/data/users/saulius/crontab/automatic-downloads/rss-feeds/RSC/lib/dictionaries/cif_core.dic
dictionary named 'cif_core.dic' version 2.4.2 from 2011-04-26.

Automatic conversion script
Id: cif_fix_values 4268 2015-11-12 08:31:59Z antanas 

 Adding full bibliography for 7224263--7224265.cif.
;
_cod_original_sg_symbol_Hall 'I 41b;-2'
_cod_database_code 7224264

loop_
_space_group_symop_id
_space_group_symop_operation_xyz
1 x,y,z
2 -x+1/2,-y+1/2,z+1/2
3 -y,x+1/2,z+1/4
4 y+1/2,-x,z+3/4
5 x,-y,z
6 -x+1/2,y+1/2,z+1/2
7 -y,-x+1/2,z+1/4
8 y+1/2,x,z+3/4
9 x+1/2,y+1/2,z+1/2
10 -x,-y,z
11 -y+1/2,x,z+3/4
12 y,-x+1/2,z+1/4
13 x+1/2,-y+1/2,z+1/2
14 -x,y,z
15 -y+1/2,-x,z+3/4
16 y,x+1/2,z+1/4

loop_
_atom_site_label
_atom_site_type_symbol
_atom_site_fract_x
_atom_site_fract_y
_atom_site_fract_z
_atom_site_adp_type
_atom_site_U_iso_or_equiv
_atom_site_site_symmetry_multiplicity
_atom_site_occupancy
_atom_site_calc_flag
Cu1 Cu 0.5 0.22939(7) 0.1955(8) Uani 0.0373(7) 8 1 d
Cu2 Cu 0.5 0.25836(7) 0.4219(8) Uani 0.0371(7) 8 1 d
O1 O 0.4554(4) 0.2150(4) 0.4420(16) Uani 0.067(4) 16 1 d
O2 O 0.5443(3) 0.2736(3) 0.1682(13) Uani 0.056(3) 16 1 d
O3 O 0.5 0.2882(5) 0.5955(16) Uani 0.062(6) 8 1 d
O4 O 0.5450(4) 0.1912(4) 0.2600(14) Uani 0.059(4) 16 1 d
O5 O 0.4558(4) 0.2978(4) 0.3602(13) Uani 0.060(4) 16 1 d
C1 C 0.4430(5) 0.1921(5) 0.3655(16) Uani 0.045(4) 16 1 d
O6 O 0.5 0.2061(6) 0.0182(17) Uani 0.067(6) 8 1 d
C2 C 0.4076(5) 0.1596(5) 0.3974(16) Uani 0.049(5) 16 1 d
C3 C 0.4435(4) 0.2980(5) 0.2541(17) Uani 0.049(5) 16 1 d
C4 C 0.3319(5) 0.0889(5) 0.4717(16) Uani 0.048(4) 16 1 d
B1 B 0.3588(6) 0.1652(6) 0.371(2) Uani 0.062(7) 16 1 d
B2 B 0.3820(7) 0.1574(7) 0.513(2) Uani 0.070(7) 16 1 d
B3 B 0.3291(6) 0.1387(6) 0.490(2) Uani 0.063(6) 16 1 d
B4 B 0.4157(6) 0.1155(6) 0.460(2) Uani 0.069(7) 16 1 d
C5 C 0.5 0.3271(9) 0.613(2) Uani 0.079(10) 8 1 d
C6 C 0.5 0.3474(10) 0.710(3) Uani 0.107(15) 8 1 d
B5 B 0.3361(6) 0.1124(7) 0.341(2) Uani 0.058(6) 16 1 d
B6 B 0.3915(6) 0.1220(6) 0.312(2) Uani 0.056(6) 16 1 d
B7 B 0.3754(6) 0.0783(5) 0.408(2) Uani 0.063(6) 16 1 d
B8 B 0.3690(6) 0.1040(6) 0.551(2) Uani 0.062(6) 16 1 d
O7 O 0.5 0.1844(11) -0.243(3) Uani 0.18(2) 8 1 d
O8 O 0.5 0.045(9) 0.05(3) Uani 0.4(2) 8 0.2 d
O9 O 0.5 0.5 0.084(19) Uani 0.27(14) 4 0.4 d
C7 C 0.5 0.396(2) 0.672(6) Uani 0.20(4) 8 1 d
H1b1 H 0.347099 0.191506 0.331483 Uiso 0.075 16 1 d
H1b2 H 0.387394 0.178764 0.578456 Uiso 0.0836 16 1 d
H1b3 H 0.303481 0.152494 0.52715 Uiso 0.0752 16 1 d
H1b4 H 0.444997 0.10571 0.48392 Uiso 0.0825 16 1 d
H1b5 H 0.315787 0.107321 0.273202 Uiso 0.0697 16 1 d
H1b6 H 0.40348 0.117 0.230195 Uiso 0.0675 16 1 d
H1b7 H 0.383294 0.048044 0.387223 Uiso 0.0755 16 1 d
H1b8 H 0.372528 0.092756 0.634049 Uiso 0.0738 16 1 d

loop_
_atom_site_aniso_label
_atom_site_aniso_type_symbol
_atom_site_aniso_U_11
_atom_site_aniso_U_22
_atom_site_aniso_U_33
_atom_site_aniso_U_12
_atom_site_aniso_U_13
_atom_site_aniso_U_23
Cu1 Cu 0.0309(11) 0.0297(11) 0.0512(15) 0 0 0.0076(11)
Cu2 Cu 0.0309(11) 0.0296(11) 0.0508(15) 0 0 0.0070(11)
O1 O 0.065(7) 0.058(6) 0.080(9) -0.031(6) 0.018(7) 0.001(7)
O2 O 0.057(5) 0.055(5) 0.056(7) -0.024(5) 0.013(5) 0.001(5)
O3 O 0.075(11) 0.057(9) 0.055(10) 0 0 -0.001(7)
O4 O 0.056(6) 0.053(6) 0.068(7) 0.021(5) -0.009(5) 0.004(5)
O5 O 0.060(6) 0.057(6) 0.062(7) 0.026(5) -0.010(5) 0.005(5)
C1 C 0.038(7) 0.041(7) 0.056(8) -0.005(6) 0.003(6) 0.010(6)
O6 O 0.084(11) 0.060(9) 0.057(10) 0 0 -0.005(7)
C2 C 0.043(7) 0.041(7) 0.063(10) -0.013(6) 0.007(6) 0.007(6)
C3 C 0.036(6) 0.036(7) 0.076(11) 0.006(6) 0.002(7) 0.009(7)
C4 C 0.046(7) 0.040(6) 0.060(9) -0.012(6) 0.007(6) 0.010(6)
B1 B 0.045(9) 0.042(8) 0.100(16) -0.003(8) 0.003(9) 0.019(9)
B2 B 0.063(11) 0.057(11) 0.088(15) -0.030(11) 0.021(11) -0.010(10)
B3 B 0.049(9) 0.048(9) 0.091(14) -0.012(9) 0.021(9) -0.001(9)
B4 B 0.043(8) 0.050(9) 0.114(18) -0.015(8) -0.008(10) 0.023(11)
C5 C 0.11(2) 0.068(16) 0.057(13) 0 0 0.001(12)
C6 C 0.15(3) 0.068(16) 0.10(2) 0 0 -0.044(18)
B5 B 0.051(9) 0.064(10) 0.059(11) -0.022(10) -0.003(8) 0.014(9)
B6 B 0.054(9) 0.053(9) 0.062(11) -0.027(9) 0.010(8) -0.003(8)
B7 B 0.048(8) 0.038(7) 0.102(16) -0.010(8) 0.012(10) 0.006(9)
B8 B 0.054(9) 0.061(10) 0.070(12) -0.028(10) 0.000(9) 0.017(10)
O7 O 0.28(5) 0.12(3) 0.15(3) 0 0 0.03(2)
O8 O 0.07(9) 0.6(5) 0.5(4) 0 0 0.4(4)
O9 O 0.07(6) 0.06(5) 0.7(4) 0 0 0
C7 C 0.22(7) 0.22(7) 0.16(5) 0 0 -0.09(5)

loop_
_atom_type_symbol
_atom_type_scat_dispersion_real
_atom_type_scat_dispersion_imag
_atom_type_scat_source
C 0.0181 0.0091 'International Tables Vol C tables 4.2.6.8 and 6.1.1.1'
H 0.0000 0.0000 'International Tables Vol C tables 4.2.6.8 and 6.1.1.1'
B 0.0090 0.0039 'International Tables Vol C tables 4.2.6.8 and 6.1.1.1'
Cu -1.9646 0.5888 'International Tables Vol C tables 4.2.6.8 and 6.1.1.1'
O 0.0492 0.0322 'International Tables Vol C tables 4.2.6.8 and 6.1.1.1'

loop_
_geom_angle_atom_site_label_1
_geom_angle_atom_site_label_2
_geom_angle_atom_site_label_3
_geom_angle_site_symmetry_1
_geom_angle_site_symmetry_3
_geom_angle
Cu2 Cu1 O2 . . 84.9(5)
Cu2 Cu1 O2 . 14_655 84.9(5)
Cu2 Cu1 O4 . . 81.9(5)
Cu2 Cu1 O4 . 14_655 81.9(5)
O2 Cu1 O2 . 14_655 88.7(4)
O2 Cu1 O4 . . 88.9(5)
O2 Cu1 O4 . 14_655 166.7(8)
O2 Cu1 O4 14_655 . 166.7(8)
O2 Cu1 O4 14_655 14_655 88.9(5)
O4 Cu1 O4 . 14_655 90.4(5)
Cu1 Cu2 O1 . . 82.8(5)
Cu1 Cu2 O1 . 14_655 82.8(5)
Cu1 Cu2 O5 . . 83.1(5)
Cu1 Cu2 O5 . 14_655 83.1(5)
O1 Cu2 O1 . 14_655 90.8(5)
O1 Cu2 O5 . . 88.6(5)
O1 Cu2 O5 . 14_655 165.9(8)
O1 Cu2 O5 14_655 . 165.9(8)
O1 Cu2 O5 14_655 14_655 88.6(5)
O5 Cu2 O5 . 14_655 88.6(5)
Cu2 O1 C1 . . 124.8(14)
Cu1 O2 C3 . 14_655 120.4(12)
Cu1 O4 C1 . 14_655 123.3(11)
Cu2 O5 C3 . . 123.5(11)
O1 C1 O4 . 14_655 127.1(15)
O1 C1 C2 . . 117.8(16)
O4 C1 C2 14_655 . 115.1(14)
C1 C2 B1 . . 125.6(13)
C1 C2 B2 . . 127.0(15)
C1 C2 B4 . . 124.6(13)
C1 C2 B6 . . 124.9(15)
B1 C2 B2 . . 69.8(14)
B1 C2 B4 . . 109.9(13)
B1 C2 B6 . . 70.3(12)
B2 C2 B4 . . 70.4(14)
B2 C2 B6 . . 108.1(14)
B4 C2 B6 . . 70.7(13)
O2 C3 O5 14_655 . 128.1(14)
O2 C3 C4 14_655 11_554 115.8(16)
O5 C3 C4 . 11_554 116.1(14)
C3 C4 B3 12_555 . 126.5(14)
C3 C4 B5 12_555 . 124.8(15)
C3 C4 B7 12_555 . 125.0(13)
C3 C4 B8 12_555 . 126.7(16)
B3 C4 B5 . . 71.0(13)
B3 C4 B7 . . 108.4(13)
B3 C4 B8 . . 70.4(12)
B5 C4 B7 . . 67.8(13)
B5 C4 B8 . . 108.4(14)
B7 C4 B8 . . 70.8(13)
C2 B1 H1b1 . . 122.12
C2 B2 H1b2 . . 120.12
C4 B3 H1b3 . . 121.66
C2 B4 H1b4 . . 122.28
O3 C5 C6 . . 130(3)
C5 C6 C7 . . 105(4)
C4 B5 H1b5 . . 123.48
C2 B6 H1b6 . . 122.88
C4 B7 H1b7 . . 121.11
C4 B8 H1b8 . . 120.8

loop_
_geom_bond_atom_site_label_1
_geom_bond_atom_site_label_2
_geom_bond_site_symmetry_2
_geom_bond_distance
Cu1 Cu2 . 2.684(12)
Cu1 O2 . 1.974(10)
Cu1 O2 14_655 1.974(10)
Cu1 O4 . 1.975(12)
Cu1 O4 14_655 1.975(12)
Cu2 O1 . 1.951(11)
Cu2 O1 14_655 1.951(11)
Cu2 O5 . 1.969(12)
Cu2 O5 14_655 1.969(12)
O1 C1 . 1.18(2)
O2 C3 14_655 1.28(2)
O3 C5 . 1.23(3)
O4 C1 14_655 1.24(2)
O5 C3 . 1.24(2)
C1 C2 . 1.54(2)
C2 B1 . 1.56(2)
C2 B2 . 1.52(3)
C2 B4 . 1.56(3)
C2 B6 . 1.59(3)
C3 C4 11_554 1.51(2)
C4 B3 . 1.56(2)
C4 B5 . 1.64(3)
C4 B7 . 1.57(3)
C4 B8 . 1.53(3)
B1 H1b1 . 1
B2 H1b2 . 1
B3 H1b3 . 1
B4 H1b4 . 1
C5 C6 . 1.25(4)
C6 C7 . 1.56(7)
B5 H1b5 . 1
B6 H1b6 . 1
B7 H1b7 . 1
B8 H1b8 . 1
